data_4349441
loop_
_publ_author_name
'Kleinlein, Claudia'
'Zheng, Shao-Liang'
'Betley, Theodore A.'

_publ_section_title
;
 Ground State and Excited State Tuning in Ferric Dipyrrin Complexes
 Promoted by Ancillary Ligand Exchange.
;
_journal_issue 10
_journal_name_full 'Inorganic chemistry'
_journal_page_first 5892
_journal_page_last 5901
_journal_paper_doi 10.1021/acs.inorgchem.7b00525
_journal_volume 56
_journal_year 2017
_chemical_formula_sum 'C79 H79 Fe N2 O2'
_chemical_formula_weight 1144.29
_space_group_IT_number 14
_space_group_name_Hall '-P 2ybc'
_space_group_name_H-M_alt 'P 1 21/c 1'
_symmetry_cell_setting monoclinic
_symmetry_space_group_name_H-M 'P 1 21/c 1'
_atom_sites_solution_hydrogens geom
_atom_sites_solution_primary direct
_atom_sites_solution_secondary difmap
_audit_creation_method SHELXL-97
_cell_angle_alpha 90.00
_cell_angle_beta 100.8125(9)
_cell_angle_gamma 90.00
_cell_formula_units_Z 4
_cell_length_a 13.5378(5)
_cell_length_b 15.9959(6)
_cell_length_c 33.2047(13)
_cell_measurement_reflns_used 9901
_cell_measurement_temperature 100(2)
_cell_measurement_theta_max 14.2
_cell_measurement_theta_min 2.41
_cell_volume 7062.8(5)
_computing_cell_refinement 'SAINT 8.34A (Bruker-AXS, 2014)'
_computing_data_collection 'APEX2 v2014.3.0 (Bruker-AXS, 2014)'
_computing_data_reduction 'SAINT 8.34A (Bruker-AXS, 2014)'
_computing_molecular_graphics 'Bruker SHELXTL (Sheldrick, 2008)'
_computing_publication_material 'Bruker SHELXTL (Sheldrick, 2008)'
_computing_structure_refinement 'SHELXL-97 (Sheldrick, 2008)'
_computing_structure_solution 'SHELXS-97 (Sheldrick, 2008)'
_diffrn_ambient_temperature 100(2)
_diffrn_measured_fraction_theta_full 0.915
_diffrn_measured_fraction_theta_max 0.915
_diffrn_measurement_device 'three-circle goniometer with fixed chi'
_diffrn_radiation_monochromator 'Si 1 1 1'
_diffrn_radiation_source synchrotron
_diffrn_radiation_type synchrotron
_diffrn_radiation_wavelength 0.41328
_diffrn_reflns_av_R_equivalents 0.0301
_diffrn_reflns_av_sigmaI/netI 0.0182
_diffrn_reflns_limit_h_max 16
_diffrn_reflns_limit_h_min -16
_diffrn_reflns_limit_k_max 14
_diffrn_reflns_limit_k_min -18
_diffrn_reflns_limit_l_max 39
_diffrn_reflns_limit_l_min -39
_diffrn_reflns_number 88593
_diffrn_reflns_theta_full 17.99
_diffrn_reflns_theta_max 17.99
_diffrn_reflns_theta_min 1.45
_exptl_absorpt_coefficient_mu 0.141
_exptl_absorpt_correction_T_max 0.9846
_exptl_absorpt_correction_T_min 0.9615
_exptl_absorpt_correction_type multi-scan
_exptl_absorpt_process_details SADABS
_exptl_crystal_colour orange
_exptl_crystal_density_diffrn 1.076
_exptl_crystal_density_method 'not measured'
_exptl_crystal_description block
_exptl_crystal_F_000 2436
_exptl_crystal_size_max 0.28
_exptl_crystal_size_mid 0.16
_exptl_crystal_size_min 0.11
_refine_diff_density_max 0.807
_refine_diff_density_min -0.505
_refine_diff_density_rms 0.058
_refine_ls_extinction_method none
_refine_ls_goodness_of_fit_ref 1.060
_refine_ls_hydrogen_treatment mixed
_refine_ls_matrix_type full
_refine_ls_number_parameters 859
_refine_ls_number_reflns 11454
_refine_ls_number_restraints 223
_refine_ls_restrained_S_all 1.073
_refine_ls_R_factor_all 0.0598
_refine_ls_R_factor_gt 0.0551
_refine_ls_shift/su_max 0.001
_refine_ls_shift/su_mean 0.000
_refine_ls_structure_factor_coef Fsqd
_refine_ls_weighting_details 'calc w=1/[\s^2^(Fo^2^)+(0.0850P)^2^+8.4640P] where P=(Fo^2^+2Fc^2^)/3'
_refine_ls_weighting_scheme calc
_refine_ls_wR_factor_gt 0.1598
_refine_ls_wR_factor_ref 0.1658
_reflns_number_gt 10527
_reflns_number_total 11454
_reflns_threshold_expression >2sigma(I)
_cod_data_source_file ic7b00525_si_002.cif
_cod_data_source_block QFeOtBu2
_cod_depositor_comments
;
The following automatic conversions were performed:

data item '_symmetry_cell_setting' value 'Monoclinic' was changed to
'monoclinic' in accordance with the
/home/saulius/struct/COD-crude-data/automatic-downloads/DataCite-retrospective/ACS/depositions/lib/dictionaries/cif_core.dic
dictionary named 'cif_core.dic' version 2.4.2 last updated on
2011-04-26.

Automatic conversion script
Id: cif_fix_values 6909 2019-04-08 15:41:33Z antanas 
;
_cod_original_sg_symbol_H-M P2(1)/c
_cod_database_code 4349441

loop_
_symmetry_equiv_pos_as_xyz
'x, y, z'
'-x, y+1/2, -z+1/2'
'-x, -y, -z'
'x, -y-1/2, z-1/2'

loop_
_atom_site_label
_atom_site_type_symbol
_atom_site_fract_x
_atom_site_fract_y
_atom_site_fract_z
_atom_site_U_iso_or_equiv
_atom_site_adp_type
_atom_site_occupancy
_atom_site_symmetry_multiplicity
_atom_site_calc_flag
_atom_site_refinement_flags
_atom_site_disorder_assembly
_atom_site_disorder_group
C1 C 0.35070(17) 0.55171(15) 0.41194(7) 0.0210(5) Uani 1 1 d . . .
C2 C 0.37823(19) 0.53267(15) 0.45415(7) 0.0263(5) Uani 1 1 d . . .
H2 H 0.3689 0.5675 0.4763 0.032 Uiso 1 1 calc R . .
C2AA C 0.42066(19) 0.45492(15) 0.45708(7) 0.0266(5) Uani 1 1 d . . .
H2AA H 0.4467 0.4256 0.4817 0.032 Uiso 1 1 calc R . .
C4 C 0.41848(17) 0.42607(15) 0.41649(6) 0.0231(5) Uani 1 1 d . . .
C5 C 0.46093(18) 0.35160(15) 0.40572(7) 0.0246(5) Uani 1 1 d . . .
C6 C 0.46377(17) 0.32218(15) 0.36621(7) 0.0234(5) Uani 1 1 d . . .
C7 C 0.5131(2) 0.24896(16) 0.35664(7) 0.0300(5) Uani 1 1 d . . .
H7 H 0.5469 0.2093 0.3757 0.036 Uiso 1 1 calc R . .
C8 C 0.5031(2) 0.24582(16) 0.31492(7) 0.0308(6) Uani 1 1 d . . .
H8 H 0.5282 0.2033 0.2996 0.037 Uiso 1 1 calc R . .
C9 C 0.44853(17) 0.31727(15) 0.29888(7) 0.0223(5) Uani 1 1 d . . .
C10 C 0.5168(2) 0.30027(16) 0.44058(7) 0.0304(6) Uani 1 1 d . . .
C11 C 0.6200(2) 0.31614(19) 0.45424(8) 0.0384(7) Uani 1 1 d . . .
C12 C 0.6725(3) 0.2659(2) 0.48568(8) 0.0476(8) Uani 1 1 d . . .
H12 H 0.7421 0.2759 0.4951 0.057 Uiso 1 1 calc R . .
C13 C 0.6273(3) 0.2033(2) 0.50321(8) 0.0492(9) Uani 1 1 d . . .
C14 C 0.5256(3) 0.19013(19) 0.49015(8) 0.0446(8) Uani 1 1 d . . .
H14 H 0.4933 0.1475 0.5028 0.053 Uiso 1 1 calc R . .
C15 C 0.4685(2) 0.23798(18) 0.45856(7) 0.0369(6) Uani 1 1 d . . .
C16 C 0.6732(2) 0.3834(2) 0.43621(10) 0.0510(8) Uani 1 1 d . . .
H16A H 0.6752 0.3697 0.4076 0.076 Uiso 1 1 calc R . .
H16B H 0.7421 0.3884 0.4517 0.076 Uiso 1 1 calc R . .
H16C H 0.6377 0.4364 0.4374 0.076 Uiso 1 1 calc R . .
C17 C 0.6875(4) 0.1471(2) 0.53583(10) 0.0727(13) Uani 1 1 d . . .
H17A H 0.7233 0.1049 0.5227 0.109 Uiso 1 1 calc R . .
H17B H 0.6418 0.1193 0.5512 0.109 Uiso 1 1 calc R . .
H17C H 0.7361 0.1808 0.5546 0.109 Uiso 1 1 calc R . .
C18 C 0.3588(3) 0.2209(2) 0.44482(10) 0.0521(8) Uani 1 1 d . . .
H18A H 0.3207 0.2727 0.4459 0.078 Uiso 1 1 calc R . .
H18B H 0.3371 0.1791 0.4629 0.078 Uiso 1 1 calc R . .
H18C H 0.3467 0.1997 0.4166 0.078 Uiso 1 1 calc R . .
C19 C 0.31342(17) 0.63364(14) 0.39433(6) 0.0213(5) Uani 1 1 d . . .
C20 C 0.21217(17) 0.65878(15) 0.38958(6) 0.0221(5) Uani 1 1 d . . .
C21 C 0.18438(18) 0.73711(15) 0.37274(7) 0.0244(5) Uani 1 1 d . . .
H21 H 0.1160 0.7538 0.3696 0.029 Uiso 1 1 calc R . .
C22 C 0.25282(18) 0.79180(15) 0.36030(7) 0.0260(5) Uani 1 1 d . . .
C23 C 0.35298(18) 0.76580(15) 0.36529(7) 0.0266(5) Uani 1 1 d . . .
H23 H 0.4010 0.8017 0.3568 0.032 Uiso 1 1 calc R . .
C24 C 0.38389(17) 0.68903(15) 0.38234(7) 0.0232(5) Uani 1 1 d . . .
C25 C 0.13025(17) 0.60766(15) 0.40157(7) 0.0249(5) Uani 1 1 d . . .
C26 C 0.1368(2) 0.57272(18) 0.44033(8) 0.0331(6) Uani 1 1 d . . .
H26 H 0.1976 0.5773 0.4598 0.040 Uiso 1 1 calc R . .
C27 C 0.0552(2) 0.5312(2) 0.45068(9) 0.0441(7) Uani 1 1 d . . .
H27 H 0.0611 0.5068 0.4771 0.053 Uiso 1 1 calc R . .
C28 C -0.0343(2) 0.5248(2) 0.42311(10) 0.0435(7) Uani 1 1 d . . .
H28 H -0.0899 0.4962 0.4304 0.052 Uiso 1 1 calc R . .
C29 C -0.0422(2) 0.56060(19) 0.38470(9) 0.0383(6) Uani 1 1 d . . .
H29 H -0.1039 0.5574 0.3657 0.046 Uiso 1 1 calc R . .
C30 C 0.03941(18) 0.60100(17) 0.37388(8) 0.0308(5) Uani 1 1 d . . .
H30 H 0.0335 0.6245 0.3473 0.037 Uiso 1 1 calc R . .
C31 C 0.2194(2) 0.87583(16) 0.34501(7) 0.0293(5) Uani 1 1 d . . .
C32 C 0.1248(2) 0.88720(18) 0.32069(9) 0.0395(6) Uani 1 1 d . . .
H32 H 0.0837 0.8400 0.3121 0.047 Uiso 1 1 calc R . .
C33 C 0.0898(3) 0.9666(2) 0.30883(10) 0.0476(8) Uani 1 1 d . . .
H33 H 0.0252 0.9734 0.2922 0.057 Uiso 1 1 calc R . .
C34 C 0.1485(3) 1.0355(2) 0.32111(10) 0.0483(8) Uani 1 1 d . . .
H34 H 0.1235 1.0900 0.3137 0.058 Uiso 1 1 calc R . .
C35 C 0.2437(3) 1.02537(19) 0.34421(9) 0.0462(8) Uani 1 1 d . . .
H35 H 0.2852 1.0728 0.3519 0.055 Uiso 1 1 calc R . .
C36 C 0.2794(2) 0.94572(17) 0.35628(8) 0.0353(6) Uani 1 1 d . . .
H36 H 0.3449 0.9392 0.3723 0.042 Uiso 1 1 calc R . .
C37 C 0.49362(17) 0.66956(15) 0.39025(7) 0.0249(5) Uani 1 1 d . . .
C38 C 0.54685(19) 0.66476(17) 0.43042(8) 0.0302(5) Uani 1 1 d . . .
H38 H 0.5120 0.6702 0.4526 0.036 Uiso 1 1 calc R . .
C39 C 0.6498(2) 0.65213(19) 0.43837(8) 0.0369(6) Uani 1 1 d . . .
H39 H 0.6852 0.6482 0.4659 0.044 Uiso 1 1 calc R . .
C40 C 0.7013(2) 0.64524(19) 0.40600(9) 0.0393(6) Uani 1 1 d . . .
H40 H 0.7721 0.6369 0.4114 0.047 Uiso 1 1 calc R . .
C41 C 0.6496(2) 0.65056(18) 0.36615(9) 0.0367(6) Uani 1 1 d . . .
H41 H 0.6850 0.6462 0.3441 0.044 Uiso 1 1 calc R . .
C42 C 0.54612(19) 0.66232(17) 0.35804(8) 0.0304(5) Uani 1 1 d . . .
H42 H 0.5110 0.6654 0.3305 0.036 Uiso 1 1 calc R . .
C43 C 0.43323(17) 0.34658(15) 0.25549(7) 0.0231(5) Uani 1 1 d . . .
C44 C 0.50894(18) 0.39654(15) 0.24432(7) 0.0244(5) Uani 1 1 d . . .
C45 C 0.49974(19) 0.42526(16) 0.20426(7) 0.0276(5) Uani 1 1 d . . .
H45 H 0.5508 0.4601 0.1973 0.033 Uiso 1 1 calc R . .
C46 C 0.41799(19) 0.40435(16) 0.17427(7) 0.0266(5) Uani 1 1 d . . .
C47 C 0.34591(18) 0.35134(15) 0.18507(7) 0.0262(5) Uani 1 1 d . . .
H47 H 0.2902 0.3352 0.1647 0.031 Uiso 1 1 calc R . .
C48 C 0.35281(18) 0.32101(15) 0.22498(7) 0.0243(5) Uani 1 1 d . . .
C49 C 0.60716(18) 0.40855(16) 0.27270(7) 0.0276(5) Uani 1 1 d . . .
C50 C 0.6196(2) 0.45096(17) 0.30984(8) 0.0315(6) Uani 1 1 d . . .
H50 H 0.5639 0.4781 0.3178 0.038 Uiso 1 1 calc R . .
C51 C 0.7129(2) 0.45366(18) 0.33516(8) 0.0369(6) Uani 1 1 d . . .
H51 H 0.7211 0.4830 0.3604 0.044 Uiso 1 1 calc R . .
C52 C 0.7944(2) 0.4141(2) 0.32410(9) 0.0427(7) Uani 1 1 d . . .
H52 H 0.8576 0.4140 0.3423 0.051 Uiso 1 1 calc R . .
C53 C 0.7840(2) 0.3745(2) 0.28645(9) 0.0422(7) Uani 1 1 d . . .
H53 H 0.8405 0.3491 0.2782 0.051 Uiso 1 1 calc R . .
C54 C 0.6910(2) 0.37217(18) 0.26095(8) 0.0345(6) Uani 1 1 d . . .
H54 H 0.6840 0.3454 0.2350 0.041 Uiso 1 1 calc R . .
C55 C 0.4106(2) 0.43383(17) 0.13148(7) 0.0304(5) Uani 1 1 d . . .
C56 C 0.4453(3) 0.51189(19) 0.12300(8) 0.0442(7) Uani 1 1 d . . .
H56 H 0.4729 0.5480 0.1450 0.053 Uiso 1 1 calc R . .
C57 C 0.4406(3) 0.5383(2) 0.08295(10) 0.0590(10) Uani 1 1 d . . .
H57 H 0.4659 0.5917 0.0777 0.071 Uiso 1 1 calc R . .
C58 C 0.3993(3) 0.4872(2) 0.05066(9) 0.0606(10) Uani 1 1 d . . .
H58 H 0.3946 0.5059 0.0232 0.073 Uiso 1 1 calc R . .
C59 C 0.3649(3) 0.4088(2) 0.05865(9) 0.0519(8) Uani 1 1 d . . .
H59 H 0.3370 0.3731 0.0365 0.062 Uiso 1 1 calc R . .
C60 C 0.3708(2) 0.38155(19) 0.09880(8) 0.0380(6) Uani 1 1 d . . .
H60 H 0.3477 0.3272 0.1040 0.046 Uiso 1 1 calc R . .
C61 C 0.27647(19) 0.25708(16) 0.23071(7) 0.0265(5) Uani 1 1 d . . .
C62 C 0.1741(2) 0.27462(17) 0.21987(7) 0.0317(6) Uani 1 1 d . . .
H62 H 0.1526 0.3300 0.2126 0.038 Uiso 1 1 calc R . .
C63 C 0.1035(2) 0.21174(19) 0.21958(8) 0.0377(6) Uani 1 1 d . . .
H63 H 0.0339 0.2246 0.2126 0.045 Uiso 1 1 calc R . .
C64 C 0.1334(2) 0.13064(18) 0.22940(8) 0.0385(6) Uani 1 1 d . . .
H64 H 0.0848 0.0876 0.2286 0.046 Uiso 1 1 calc R . .
C65 C 0.2348(2) 0.11253(18) 0.24039(8) 0.0370(6) Uani 1 1 d . . .
H65 H 0.2559 0.0569 0.2473 0.044 Uiso 1 1 calc R . .
C66 C 0.3056(2) 0.17521(17) 0.24134(8) 0.0315(6) Uani 1 1 d . . .
H66 H 0.3750 0.1623 0.2493 0.038 Uiso 1 1 calc R . .
C71 C 0.14624(18) 0.35121(16) 0.33767(8) 0.0291(5) Uani 1 1 d . . .
C72 C 0.1411(2) 0.37389(19) 0.38167(9) 0.0387(6) Uani 1 1 d . . .
H72A H 0.1038 0.3305 0.3934 0.058 Uiso 1 1 calc R . .
H72B H 0.1067 0.4277 0.3822 0.058 Uiso 1 1 calc R . .
H72C H 0.2093 0.3781 0.3978 0.058 Uiso 1 1 calc R . .
C73 C 0.1977(2) 0.26705(17) 0.33597(8) 0.0340(6) Uani 1 1 d . . .
H73A H 0.2667 0.2702 0.3515 0.051 Uiso 1 1 calc R . .
H73B H 0.1989 0.2528 0.3074 0.051 Uiso 1 1 calc R . .
H73C H 0.1605 0.2240 0.3480 0.051 Uiso 1 1 calc R . .
C74 C 0.0416(2) 0.3495(2) 0.31113(10) 0.0445(7) Uani 1 1 d . . .
H74A H 0.0001 0.3083 0.3221 0.067 Uiso 1 1 calc R . .
H74B H 0.0466 0.3344 0.2830 0.067 Uiso 1 1 calc R . .
H74C H 0.0108 0.4049 0.3112 0.067 Uiso 1 1 calc R . .
C75 C 0.27211(18) 0.58204(16) 0.26167(7) 0.0263(5) Uani 1 1 d . . .
C76 C 0.3386(3) 0.6360(2) 0.24030(11) 0.0521(8) Uani 1 1 d . . .
H76A H 0.3913 0.6013 0.2322 0.078 Uiso 1 1 calc R . .
H76B H 0.3696 0.6800 0.2590 0.078 Uiso 1 1 calc R . .
H76C H 0.2979 0.6615 0.2159 0.078 Uiso 1 1 calc R . .
C77 C 0.2201(3) 0.51668(19) 0.23195(8) 0.0445(7) Uani 1 1 d . . .
H77A H 0.1758 0.5444 0.2091 0.067 Uiso 1 1 calc R . .
H77B H 0.1801 0.4797 0.2462 0.067 Uiso 1 1 calc R . .
H77C H 0.2706 0.4837 0.2214 0.067 Uiso 1 1 calc R . .
C78 C 0.1954(2) 0.6336(2) 0.27835(9) 0.0494(8) Uani 1 1 d . . .
H78A H 0.2300 0.6723 0.2992 0.074 Uiso 1 1 calc R . .
H78B H 0.1516 0.5965 0.2907 0.074 Uiso 1 1 calc R . .
H78C H 0.1547 0.6655 0.2560 0.074 Uiso 1 1 calc R . .
N1 N 0.37323(14) 0.48753(12) 0.38907(5) 0.0198(4) Uani 1 1 d . . .
N2 N 0.42362(14) 0.36342(12) 0.32951(5) 0.0199(4) Uani 1 1 d . . .
O1 O 0.20060(12) 0.41458(11) 0.32104(5) 0.0278(4) Uani 1 1 d . . .
O2 O 0.33759(12) 0.54243(10) 0.29481(5) 0.0267(4) Uani 1 1 d . . .
Fe1 Fe 0.32478(2) 0.45850(2) 0.329232(9) 0.01884(13) Uani 1 1 d . . .
C1S C 0.8043(14) 0.1693(14) 0.3781(4) 0.140(6) Uani 0.365(6) 1 d PDU A -1
H1SA H 0.7307 0.1730 0.3719 0.209 Uiso 0.365(6) 1 calc PR A -1
H1SB H 0.8243 0.1125 0.3873 0.209 Uiso 0.365(6) 1 calc PR A -1
H1SC H 0.8313 0.1825 0.3535 0.209 Uiso 0.365(6) 1 calc PR A -1
C2S C 0.8416(16) 0.2254(16) 0.4088(7) 0.171(5) Uani 0.365(6) 1 d PDU A -1
H2SA H 0.8033 0.2096 0.4303 0.205 Uiso 0.365(6) 1 calc PR A -1
H2SB H 0.8101 0.2782 0.3973 0.205 Uiso 0.365(6) 1 calc PR A -1
C3S C 0.9304(16) 0.2544(17) 0.4323(6) 0.166(4) Uani 0.365(6) 1 d PDU A -1
H3SA H 0.9345 0.3110 0.4206 0.199 Uiso 0.365(6) 1 calc PR A -1
H3SB H 0.9806 0.2212 0.4210 0.199 Uiso 0.365(6) 1 calc PR A -1
C4S C 0.9811(16) 0.2667(18) 0.4731(7) 0.154(4) Uani 0.365(6) 1 d PDU A -1
H4SA H 0.9796 0.2111 0.4861 0.184 Uiso 0.365(6) 1 calc PR A -1
H4SB H 0.9350 0.3023 0.4855 0.184 Uiso 0.365(6) 1 calc PR A -1
C5S C 1.0788(12) 0.2986(12) 0.4893(4) 0.103(4) Uani 0.365(6) 1 d PDU A -1
H5SA H 1.0895 0.2984 0.5193 0.155 Uiso 0.365(6) 1 calc PR A -1
H5SB H 1.0844 0.3559 0.4796 0.155 Uiso 0.365(6) 1 calc PR A -1
H5SC H 1.1297 0.2635 0.4802 0.155 Uiso 0.365(6) 1 calc PR A -1
C6S C 0.9696(16) 0.3130(13) 0.4732(6) 0.147(4) Uani 0.432(7) 1 d PDU B -2
H6SA H 1.0033 0.3304 0.4509 0.221 Uiso 0.432(7) 1 calc PR B -2
H6SB H 0.9453 0.3625 0.4857 0.221 Uiso 0.432(7) 1 calc PR B -2
H6SC H 0.9126 0.2767 0.4622 0.221 Uiso 0.432(7) 1 calc PR B -2
C7S C 1.0375(15) 0.2695(12) 0.5027(5) 0.139(4) Uani 0.432(7) 1 d PDU B -2
H7SA H 1.0951 0.3079 0.5110 0.167 Uiso 0.432(7) 1 calc PR B -2
H7SB H 1.0628 0.2230 0.4877 0.167 Uiso 0.432(7) 1 calc PR B -2
C8S C 1.0188(13) 0.2332(9) 0.5403(4) 0.126(3) Uani 0.432(7) 1 d PDU B -2
H8SA H 1.0074 0.2817 0.5574 0.151 Uiso 0.432(7) 1 calc PR B -2
H8SB H 0.9527 0.2054 0.5325 0.151 Uiso 0.432(7) 1 calc PR B -2
C9S C 1.0756(13) 0.1785(10) 0.5674(4) 0.129(3) Uani 0.432(7) 1 d PDU B -2
H9SA H 1.1455 0.1980 0.5685 0.154 Uiso 0.432(7) 1 calc PR B -2
H9SB H 1.0705 0.1251 0.5521 0.154 Uiso 0.432(7) 1 calc PR B -2
C10S C 1.0749(10) 0.1536(9) 0.6076(4) 0.091(3) Uani 0.432(7) 1 d PDU B -2
H10A H 1.1285 0.1127 0.6162 0.137 Uiso 0.432(7) 1 calc PR B -2
H10B H 1.0097 0.1283 0.6090 0.137 Uiso 0.432(7) 1 calc PR B -2
H10C H 1.0859 0.2024 0.6257 0.137 Uiso 0.432(7) 1 calc PR B -2
C11S C 1.090(3) 0.1968(18) 0.6031(11) 0.108(5) Uani 0.205(5) 1 d PDU C -3
H11A H 1.1461 0.2087 0.6258 0.162 Uiso 0.205(5) 1 calc PR C -3
H11B H 1.0323 0.2313 0.6059 0.162 Uiso 0.205(5) 1 calc PR C -3
H11C H 1.1112 0.2096 0.5771 0.162 Uiso 0.205(5) 1 calc PR C -3
C12S C 1.065(2) 0.1123(18) 0.6039(10) 0.120(4) Uani 0.205(5) 1 d PDU C -3
H12A H 1.0470 0.1006 0.6310 0.144 Uiso 0.205(5) 1 calc PR C -3
H12B H 1.1255 0.0791 0.6023 0.144 Uiso 0.205(5) 1 calc PR C -3
C13S C 0.986(2) 0.0816(16) 0.5736(9) 0.117(5) Uani 0.205(5) 1 d PDU C -3
H13A H 0.9337 0.1259 0.5712 0.141 Uiso 0.205(5) 1 calc PR C -3
H13B H 1.0128 0.0850 0.5480 0.141 Uiso 0.205(5) 1 calc PR C -3
C14S C 0.930(2) 0.0072(17) 0.5693(10) 0.117(5) Uani 0.205(5) 1 d PDU C -3
H14A H 0.9871 -0.0322 0.5723 0.140 Uiso 0.205(5) 1 calc PR C -3
H14B H 0.9113 0.0071 0.5968 0.140 Uiso 0.205(5) 1 calc PR C -3
C15S C 0.8563(14) -0.0467(13) 0.5504(8) 0.084(5) Uani 0.205(5) 1 d PDU C -3
H15A H 0.8580 -0.0980 0.5667 0.126 Uiso 0.205(5) 1 calc PR C -3
H15B H 0.8682 -0.0604 0.5230 0.126 Uiso 0.205(5) 1 calc PR C -3
H15C H 0.7903 -0.0201 0.5482 0.126 Uiso 0.205(5) 1 calc PR C -3

loop_
_atom_site_aniso_label
_atom_site_aniso_U_11
_atom_site_aniso_U_22
_atom_site_aniso_U_33
_atom_site_aniso_U_23
_atom_site_aniso_U_13
_atom_site_aniso_U_12
C1 0.0251(11) 0.0204(12) 0.0178(11) -0.0018(8) 0.0047(8) 0.0023(9)
C2 0.0394(13) 0.0235(13) 0.0162(11) -0.0035(9) 0.0058(10) 0.0056(10)
C2AA 0.0383(13) 0.0258(14) 0.0155(11) -0.0001(9) 0.0044(9) 0.0067(10)
C4 0.0316(12) 0.0221(13) 0.0156(10) 0.0010(9) 0.0048(9) 0.0037(9)
C5 0.0327(12) 0.0223(13) 0.0190(11) 0.0017(9) 0.0059(9) 0.0045(9)
C6 0.0321(12) 0.0212(13) 0.0176(11) 0.0010(9) 0.0064(9) 0.0043(9)
C7 0.0447(14) 0.0238(14) 0.0216(11) 0.0020(9) 0.0064(10) 0.0109(10)
C8 0.0466(15) 0.0246(14) 0.0226(12) -0.0013(9) 0.0104(10) 0.0123(11)
C9 0.0290(11) 0.0217(12) 0.0172(11) -0.0019(9) 0.0069(9) 0.0009(9)
C10 0.0511(15) 0.0243(14) 0.0159(11) -0.0012(9) 0.0067(10) 0.0159(11)
C11 0.0497(16) 0.0385(17) 0.0230(12) -0.0062(11) -0.0037(11) 0.0162(12)
C12 0.065(2) 0.0413(19) 0.0286(14) -0.0062(12) -0.0110(13) 0.0203(15)
C13 0.088(2) 0.0346(18) 0.0188(13) -0.0079(11) -0.0067(14) 0.0241(16)
C14 0.086(2) 0.0269(16) 0.0216(13) 0.0014(10) 0.0129(14) 0.0158(14)
C15 0.0643(18) 0.0273(15) 0.0211(12) 0.0016(10) 0.0129(12) 0.0138(12)
C16 0.0456(17) 0.057(2) 0.0444(17) 0.0019(15) -0.0075(13) 0.0039(15)
C17 0.125(4) 0.043(2) 0.0354(17) -0.0012(14) -0.0235(19) 0.026(2)
C18 0.072(2) 0.044(2) 0.0458(17) 0.0196(14) 0.0235(16) 0.0037(15)
C19 0.0294(12) 0.0192(12) 0.0154(10) -0.0029(8) 0.0042(8) 0.0011(9)
C20 0.0292(12) 0.0194(12) 0.0180(10) -0.0024(8) 0.0055(9) 0.0017(9)
C21 0.0298(12) 0.0192(13) 0.0244(11) -0.0016(9) 0.0058(9) 0.0038(9)
C22 0.0366(13) 0.0196(13) 0.0215(11) -0.0013(9) 0.0042(9) 0.0036(9)
C23 0.0346(13) 0.0221(13) 0.0239(11) -0.0017(9) 0.0079(9) -0.0029(10)
C24 0.0294(12) 0.0210(13) 0.0196(11) -0.0041(9) 0.0059(9) 0.0008(9)
C25 0.0295(12) 0.0186(13) 0.0279(12) -0.0021(9) 0.0090(9) 0.0039(9)
C26 0.0349(13) 0.0360(16) 0.0308(13) 0.0020(11) 0.0122(11) 0.0043(11)
C27 0.0492(17) 0.0485(19) 0.0416(16) 0.0093(13) 0.0263(14) 0.0048(13)
C28 0.0362(15) 0.0416(18) 0.0595(19) 0.0022(14) 0.0261(14) -0.0025(12)
C29 0.0302(13) 0.0331(16) 0.0529(17) -0.0037(12) 0.0108(12) -0.0002(11)
C30 0.0317(13) 0.0275(14) 0.0335(13) -0.0004(10) 0.0070(10) 0.0021(10)
C31 0.0431(14) 0.0196(13) 0.0274(12) 0.0023(9) 0.0120(10) 0.0035(10)
C32 0.0457(16) 0.0269(15) 0.0444(16) 0.0091(12) 0.0048(12) 0.0043(12)
C33 0.0546(18) 0.0364(18) 0.0498(18) 0.0131(13) 0.0052(14) 0.0119(13)
C34 0.076(2) 0.0287(17) 0.0424(17) 0.0126(12) 0.0154(15) 0.0158(14)
C35 0.080(2) 0.0216(16) 0.0403(16) 0.0015(11) 0.0187(15) -0.0024(14)
C36 0.0518(16) 0.0250(15) 0.0312(13) 0.0018(10) 0.0131(12) -0.0005(11)
C37 0.0282(12) 0.0193(13) 0.0281(12) -0.0032(9) 0.0071(9) -0.0004(9)
C38 0.0337(13) 0.0307(15) 0.0269(12) -0.0022(10) 0.0079(10) 0.0022(10)
C39 0.0321(13) 0.0433(17) 0.0335(14) -0.0008(11) 0.0012(11) 0.0039(11)
C40 0.0293(13) 0.0405(18) 0.0487(16) -0.0021(13) 0.0092(12) 0.0061(11)
C41 0.0397(14) 0.0364(16) 0.0382(14) -0.0029(11) 0.0179(12) 0.0043(11)
C42 0.0362(13) 0.0296(15) 0.0266(12) -0.0035(10) 0.0090(10) 0.0010(10)
C43 0.0327(12) 0.0204(13) 0.0183(11) -0.0017(8) 0.0104(9) 0.0040(9)
C44 0.0336(12) 0.0206(13) 0.0205(11) -0.0042(9) 0.0093(9) -0.0003(9)
C45 0.0370(13) 0.0245(14) 0.0238(12) 0.0001(9) 0.0123(10) -0.0021(10)
C46 0.0401(13) 0.0219(13) 0.0199(11) -0.0002(9) 0.0111(10) 0.0033(10)
C47 0.0359(13) 0.0250(13) 0.0181(11) -0.0012(9) 0.0062(9) 0.0003(10)
C48 0.0316(12) 0.0235(13) 0.0189(11) -0.0021(9) 0.0074(9) 0.0013(9)
C49 0.0337(13) 0.0259(14) 0.0249(12) -0.0008(9) 0.0101(10) -0.0033(10)
C50 0.0355(13) 0.0337(15) 0.0275(13) -0.0054(10) 0.0116(10) -0.0050(10)
C51 0.0417(15) 0.0404(17) 0.0284(13) -0.0077(11) 0.0066(11) -0.0091(12)
C52 0.0352(14) 0.0477(19) 0.0418(16) -0.0063(13) -0.0020(12) -0.0029(12)
C53 0.0336(14) 0.0431(18) 0.0490(17) -0.0118(13) 0.0052(12) 0.0041(12)
C54 0.0377(14) 0.0346(16) 0.0315(13) -0.0066(11) 0.0075(11) 0.0021(11)
C55 0.0469(15) 0.0249(14) 0.0214(12) 0.0025(10) 0.0111(10) 0.0028(11)
C56 0.083(2) 0.0257(16) 0.0256(13) 0.0014(11) 0.0156(14) -0.0029(14)
C57 0.116(3) 0.0308(19) 0.0324(16) 0.0067(12) 0.0204(18) -0.0086(17)
C58 0.114(3) 0.044(2) 0.0248(14) 0.0109(13) 0.0164(17) -0.0025(19)
C59 0.087(2) 0.046(2) 0.0215(13) -0.0004(12) 0.0086(14) -0.0099(16)
C60 0.0607(18) 0.0314(16) 0.0230(12) 0.0016(10) 0.0106(12) -0.0045(12)
C61 0.0381(13) 0.0272(14) 0.0153(10) -0.0023(9) 0.0079(9) -0.0037(10)
C62 0.0392(14) 0.0298(15) 0.0246(12) -0.0006(10) 0.0017(10) -0.0036(11)
C63 0.0369(14) 0.0411(17) 0.0325(14) -0.0013(11) -0.0006(11) -0.0077(12)
C64 0.0494(16) 0.0337(16) 0.0315(14) 0.0005(11) 0.0053(12) -0.0146(12)
C65 0.0536(17) 0.0265(15) 0.0321(14) 0.0031(10) 0.0112(12) -0.0047(12)
C66 0.0388(14) 0.0292(15) 0.0286(12) 0.0017(10) 0.0116(10) -0.0004(11)
C71 0.0305(12) 0.0256(14) 0.0332(13) 0.0018(10) 0.0110(10) -0.0053(10)
C72 0.0494(16) 0.0334(16) 0.0392(15) -0.0004(12) 0.0231(13) -0.0022(12)
C73 0.0420(14) 0.0275(15) 0.0349(14) -0.0015(11) 0.0137(11) -0.0040(11)
C74 0.0325(14) 0.0447(19) 0.0555(18) 0.0026(14) 0.0061(13) -0.0091(12)
C75 0.0355(13) 0.0220(13) 0.0213(11) 0.0053(9) 0.0053(9) 0.0023(10)
C76 0.0553(19) 0.048(2) 0.0525(19) 0.0284(15) 0.0077(15) -0.0063(15)
C77 0.067(2) 0.0329(17) 0.0279(14) 0.0006(11) -0.0052(13) 0.0036(14)
C78 0.0559(18) 0.059(2) 0.0326(15) 0.0006(13) 0.0064(13) 0.0269(16)
N1 0.0263(9) 0.0167(10) 0.0166(9) 0.0006(7) 0.0047(7) 0.0014(7)
N2 0.0281(10) 0.0173(10) 0.0153(9) 0.0002(7) 0.0061(7) 0.0007(7)
O1 0.0291(9) 0.0270(10) 0.0274(8) 0.0032(7) 0.0055(7) -0.0036(7)
O2 0.0309(9) 0.0243(10) 0.0241(8) 0.0086(6) 0.0033(7) -0.0014(7)
Fe1 0.0247(2) 0.0175(2) 0.01452(19) -0.00024(11) 0.00429(13) 0.00120(12)
C1S 0.138(11) 0.224(15) 0.046(7) -0.027(8) -0.010(7) 0.061(10)
C2S 0.175(9) 0.195(11) 0.130(8) -0.047(8) -0.006(7) 0.041(9)
C3S 0.177(8) 0.178(10) 0.131(7) -0.040(7) 0.001(6) 0.024(8)
C4S 0.169(8) 0.157(9) 0.127(6) -0.036(7) 0.005(6) 0.019(7)
C5S 0.134(8) 0.120(9) 0.064(6) -0.002(6) 0.043(5) 0.032(7)
C6S 0.173(9) 0.137(10) 0.126(7) -0.031(6) 0.016(7) 0.026(8)
C7S 0.170(8) 0.137(8) 0.105(6) -0.045(5) 0.010(5) 0.019(6)
C8S 0.143(7) 0.117(8) 0.113(6) -0.045(5) 0.014(5) 0.015(6)
C9S 0.135(7) 0.123(8) 0.124(5) -0.037(5) 0.015(5) 0.012(6)
C10S 0.064(5) 0.101(9) 0.101(5) -0.065(5) -0.003(5) 0.019(6)
C11S 0.095(9) 0.122(10) 0.107(9) -0.042(9) 0.019(8) 0.038(9)
C12S 0.113(7) 0.127(9) 0.122(7) -0.035(7) 0.026(6) 0.025(7)
C13S 0.106(9) 0.120(10) 0.126(9) -0.026(8) 0.021(7) 0.028(7)
C14S 0.102(10) 0.117(11) 0.130(11) -0.010(9) 0.018(8) 0.031(7)
C15S 0.072(10) 0.077(11) 0.105(13) 0.016(9) 0.022(9) 0.054(6)

loop_
_atom_type_symbol
_atom_type_description
_atom_type_scat_dispersion_real
_atom_type_scat_dispersion_imag
_atom_type_scat_source
C C 0.0010 0.0010 'International Tables Vol C Tables 4.2.6.8 and 6.1.1.4'
H H 0.0000 0.0000 'International Tables Vol C Tables 4.2.6.8 and 6.1.1.4'
Fe Fe 0.2720 0.4690 'International Tables Vol C Tables 4.2.6.8 and 6.1.1.4'
N N 0.0020 0.0020 'International Tables Vol C Tables 4.2.6.8 and 6.1.1.4'
O O 0.0050 0.0030 'International Tables Vol C Tables 4.2.6.8 and 6.1.1.4'

loop_
_geom_angle_atom_site_label_1
_geom_angle_atom_site_label_2
_geom_angle_atom_site_label_3
_geom_angle
N1 C1 C2 110.5(2)
N1 C1 C19 123.20(19)
C2 C1 C19 126.0(2)
C2AA C2 C1 107.2(2)
C2AA C2 H2 126.4
C1 C2 H2 126.4
C2 C2AA C4 107.1(2)
C2 C2AA H2AA 126.4
C4 C2AA H2AA 126.4
C5 C4 N1 125.6(2)
C5 C4 C2AA 125.7(2)
N1 C4 C2AA 108.5(2)
C4 C5 C6 127.6(2)
C4 C5 C10 116.1(2)
C6 C5 C10 116.1(2)
C5 C6 N2 125.6(2)
C5 C6 C7 125.9(2)
N2 C6 C7 108.47(19)
C8 C7 C6 107.3(2)
C8 C7 H7 126.4
C6 C7 H7 126.4
C7 C8 C9 107.4(2)
C7 C8 H8 126.3
C9 C8 H8 126.3
N2 C9 C8 110.24(19)
N2 C9 C43 123.1(2)
C8 C9 C43 126.0(2)
C15 C10 C11 120.7(2)
C15 C10 C5 121.0(2)
C11 C10 C5 118.3(2)
C12 C11 C10 118.0(3)
C12 C11 C16 120.0(3)
C10 C11 C16 121.9(2)
C13 C12 C11 122.4(3)
C13 C12 H12 118.8
C11 C12 H12 118.8
C12 C13 C14 118.7(3)
C12 C13 C17 121.1(4)
C14 C13 C17 120.2(4)
C13 C14 C15 121.9(3)
C13 C14 H14 119.1
C15 C14 H14 119.1
C10 C15 C14 118.3(3)
C10 C15 C18 121.4(2)
C14 C15 C18 120.3(3)
C11 C16 H16A 109.5
C11 C16 H16B 109.5
H16A C16 H16B 109.5
C11 C16 H16C 109.5
H16A C16 H16C 109.5
H16B C16 H16C 109.5
C13 C17 H17A 109.5
C13 C17 H17B 109.5
H17A C17 H17B 109.5
C13 C17 H17C 109.5
H17A C17 H17C 109.5
H17B C17 H17C 109.5
C15 C18 H18A 109.5
C15 C18 H18B 109.5
H18A C18 H18B 109.5
C15 C18 H18C 109.5
H18A C18 H18C 109.5
H18B C18 H18C 109.5
C20 C19 C24 118.9(2)
C20 C19 C1 123.2(2)
C24 C19 C1 117.8(2)
C21 C20 C19 119.0(2)
C21 C20 C25 116.2(2)
C19 C20 C25 124.8(2)
C22 C21 C20 122.6(2)
C22 C21 H21 118.7
C20 C21 H21 118.7
C21 C22 C23 117.6(2)
C21 C22 C31 119.7(2)
C23 C22 C31 122.6(2)
C24 C23 C22 121.6(2)
C24 C23 H23 119.2
C22 C23 H23 119.2
C23 C24 C19 120.2(2)
C23 C24 C37 118.2(2)
C19 C24 C37 121.5(2)
C26 C25 C30 118.3(2)
C26 C25 C20 123.1(2)
C30 C25 C20 118.3(2)
C27 C26 C25 120.4(3)
C27 C26 H26 119.8
C25 C26 H26 119.8
C28 C27 C26 120.9(3)
C28 C27 H27 119.6
C26 C27 H27 119.6
C27 C28 C29 119.2(3)
C27 C28 H28 120.4
C29 C28 H28 120.4
C28 C29 C30 120.3(3)
C28 C29 H29 119.8
C30 C29 H29 119.8
C29 C30 C25 120.8(2)
C29 C30 H30 119.6
C25 C30 H30 119.6
C36 C31 C32 118.6(2)
C36 C31 C22 120.9(2)
C32 C31 C22 120.5(2)
C33 C32 C31 120.8(3)
C33 C32 H32 119.6
C31 C32 H32 119.6
C34 C33 C32 120.2(3)
C34 C33 H33 119.9
C32 C33 H33 119.9
C33 C34 C35 119.8(3)
C33 C34 H34 120.1
C35 C34 H34 120.1
C34 C35 C36 120.3(3)
C34 C35 H35 119.9
C36 C35 H35 119.9
C31 C36 C35 120.3(3)
C31 C36 H36 119.9
C35 C36 H36 119.9
C38 C37 C42 118.8(2)
C38 C37 C24 119.9(2)
C42 C37 C24 121.0(2)
C39 C38 C37 120.8(2)
C39 C38 H38 119.6
C37 C38 H38 119.6
C38 C39 C40 119.8(2)
C38 C39 H39 120.1
C40 C39 H39 120.1
C41 C40 C39 119.9(2)
C41 C40 H40 120.1
C39 C40 H40 120.1
C40 C41 C42 120.4(2)
C40 C41 H41 119.8
C42 C41 H41 119.8
C41 C42 C37 120.2(2)
C41 C42 H42 119.9
C37 C42 H42 119.9
C48 C43 C44 118.8(2)
C48 C43 C9 123.7(2)
C44 C43 C9 117.3(2)
C45 C44 C43 120.1(2)
C45 C44 C49 118.1(2)
C43 C44 C49 121.0(2)
C46 C45 C44 121.6(2)
C46 C45 H45 119.2
C44 C45 H45 119.2
C45 C46 C47 117.9(2)
C45 C46 C55 120.9(2)
C47 C46 C55 121.1(2)
C46 C47 C48 122.1(2)
C46 C47 H47 119.0
C48 C47 H47 119.0
C47 C48 C43 119.2(2)
C47 C48 C61 115.8(2)
C43 C48 C61 124.8(2)
C50 C49 C54 118.8(2)
C50 C49 C44 124.7(2)
C54 C49 C44 116.5(2)
C51 C50 C49 120.0(2)
C51 C50 H50 120.0
C49 C50 H50 120.0
C52 C51 C50 120.6(3)
C52 C51 H51 119.7
C50 C51 H51 119.7
C51 C52 C53 119.9(3)
C51 C52 H52 120.0
C53 C52 H52 120.0
C54 C53 C52 119.6(3)
C54 C53 H53 120.2
C52 C53 H53 120.2
C53 C54 C49 120.9(2)
C53 C54 H54 119.5
C49 C54 H54 119.5
C56 C55 C60 118.7(2)
C56 C55 C46 121.2(2)
C60 C55 C46 120.1(2)
C55 C56 C57 121.0(3)
C55 C56 H56 119.5
C57 C56 H56 119.5
C58 C57 C56 120.3(3)
C58 C57 H57 119.8
C56 C57 H57 119.8
C57 C58 C59 119.4(3)
C57 C58 H58 120.3
C59 C58 H58 120.3
C58 C59 C60 120.5(3)
C58 C59 H59 119.7
C60 C59 H59 119.7
C59 C60 C55 120.1(3)
C59 C60 H60 119.9
C55 C60 H60 119.9
C62 C61 C66 118.4(2)
C62 C61 C48 120.6(2)
C66 C61 C48 120.4(2)
C63 C62 C61 120.5(3)
C63 C62 H62 119.8
C61 C62 H62 119.8
C64 C63 C62 120.6(3)
C64 C63 H63 119.7
C62 C63 H63 119.7
C63 C64 C65 119.5(3)
C63 C64 H64 120.3
C65 C64 H64 120.3
C64 C65 C66 120.2(3)
C64 C65 H65 119.9
C66 C65 H65 119.9
C65 C66 C61 120.9(3)
C65 C66 H66 119.6
C61 C66 H66 119.6
O1 C71 C72 108.9(2)
O1 C71 C73 110.01(19)
C72 C71 C73 110.5(2)
O1 C71 C74 106.3(2)
C72 C71 C74 110.8(2)
C73 C71 C74 110.2(2)
C71 C72 H72A 109.5
C71 C72 H72B 109.5
H72A C72 H72B 109.5
C71 C72 H72C 109.5
H72A C72 H72C 109.5
H72B C72 H72C 109.5
C71 C73 H73A 109.5
C71 C73 H73B 109.5
H73A C73 H73B 109.5
C71 C73 H73C 109.5
H73A C73 H73C 109.5
H73B C73 H73C 109.5
C71 C74 H74A 109.5
C71 C74 H74B 109.5
H74A C74 H74B 109.5
C71 C74 H74C 109.5
H74A C74 H74C 109.5
H74B C74 H74C 109.5
O2 C75 C78 109.3(2)
O2 C75 C76 106.1(2)
C78 C75 C76 111.7(3)
O2 C75 C77 110.0(2)
C78 C75 C77 110.3(2)
C76 C75 C77 109.4(2)
C75 C76 H76A 109.5
C75 C76 H76B 109.5
H76A C76 H76B 109.5
C75 C76 H76C 109.5
H76A C76 H76C 109.5
H76B C76 H76C 109.5
C75 C77 H77A 109.5
C75 C77 H77B 109.5
H77A C77 H77B 109.5
C75 C77 H77C 109.5
H77A C77 H77C 109.5
H77B C77 H77C 109.5
C75 C78 H78A 109.5
C75 C78 H78B 109.5
H78A C78 H78B 109.5
C75 C78 H78C 109.5
H78A C78 H78C 109.5
H78B C78 H78C 109.5
C1 N1 C4 106.64(18)
C1 N1 Fe1 131.49(15)
C4 N1 Fe1 119.89(15)
C9 N2 C6 106.65(19)
C9 N2 Fe1 131.75(15)
C6 N2 Fe1 120.35(14)
C71 O1 Fe1 139.25(15)
C75 O2 Fe1 134.79(15)
O2 Fe1 O1 113.35(8)
O2 Fe1 N2 115.00(8)
O1 Fe1 N2 107.82(8)
O2 Fe1 N1 113.67(8)
O1 Fe1 N1 111.10(7)
N2 Fe1 N1 94.34(7)
C2S C1S H1SA 109.5
C2S C1S H1SB 109.5
H1SA C1S H1SB 109.5
C2S C1S H1SC 109.5
H1SA C1S H1SC 109.5
H1SB C1S H1SC 109.5
C1S C2S C3S 142(2)
C1S C2S H2SA 101.4
C3S C2S H2SA 101.4
C1S C2S H2SB 101.4
C3S C2S H2SB 101.4
H2SA C2S H2SB 104.6
C2S C3S C4S 143(2)
C2S C3S H3SA 101.2
C4S C3S H3SA 101.2
C2S C3S H3SB 101.2
C4S C3S H3SB 101.2
H3SA C3S H3SB 104.5
C3S C4S C5S 131(2)
C3S C4S H4SA 104.4
C5S C4S H4SA 104.4
C3S C4S H4SB 104.4
C5S C4S H4SB 104.4
H4SA C4S H4SB 105.6
C4S C5S H5SA 109.5
C4S C5S H5SB 109.5
H5SA C5S H5SB 109.5
C4S C5S H5SC 109.5
H5SA C5S H5SC 109.5
H5SB C5S H5SC 109.5
C7S C6S H6SA 109.5
C7S C6S H6SB 109.5
H6SA C6S H6SB 109.5
C7S C6S H6SC 109.5
H6SA C6S H6SC 109.5
H6SB C6S H6SC 109.5
C6S C7S C8S 127.6(18)
C6S C7S H7SA 105.4
C8S C7S H7SA 105.4
C6S C7S H7SB 105.4
C8S C7S H7SB 105.4
H7SA C7S H7SB 106.0
C9S C8S C7S 130.8(16)
C9S C8S H8SA 104.6
C7S C8S H8SA 104.6
C9S C8S H8SB 104.6
C7S C8S H8SB 104.6
H8SA C8S H8SB 105.7
C8S C9S C10S 134.5(15)
C8S C9S H9SA 103.6
C10S C9S H9SA 103.6
C8S C9S H9SB 103.6
C10S C9S H9SB 103.6
H9SA C9S H9SB 105.3
C9S C10S H10A 109.5
C9S C10S H10B 109.5
H10A C10S H10B 109.5
C9S C10S H10C 109.5
H10A C10S H10C 109.5
H10B C10S H10C 109.5
C12S C11S H11A 109.5
C12S C11S H11B 109.5
H11A C11S H11B 109.5
C12S C11S H11C 109.5
H11A C11S H11C 109.5
H11B C11S H11C 109.5
C11S C12S C13S 119(3)
C11S C12S H12A 107.6
C13S C12S H12A 107.6
C11S C12S H12B 107.6
C13S C12S H12B 107.6
H12A C12S H12B 107.0
C14S C13S C12S 134(3)
C14S C13S H13A 103.8
C12S C13S H13A 103.8
C14S C13S H13B 103.8
C12S C13S H13B 103.8
H13A C13S H13B 105.4
C15S C14S C13S 155(3)
C15S C14S H14A 97.6
C13S C14S H14A 97.6
C15S C14S H14B 97.6
C13S C14S H14B 97.6
H14A C14S H14B 103.6
C14S C15S H15A 109.5
C14S C15S H15B 109.5
H15A C15S H15B 109.5
C14S C15S H15C 109.5
H15A C15S H15C 109.5
H15B C15S H15C 109.5

loop_
_geom_bond_atom_site_label_1
_geom_bond_atom_site_label_2
_geom_bond_distance
C1 N1 1.346(3)
C1 C2 1.414(3)
C1 C19 1.484(3)
C2 C2AA 1.366(3)
C2 H2 0.9500
C2AA C4 1.420(3)
C2AA H2AA 0.9500
C4 C5 1.398(3)
C4 N1 1.401(3)
C5 C6 1.401(3)
C5 C10 1.502(3)
C6 N2 1.403(3)
C6 C7 1.414(3)
C7 C8 1.367(3)
C7 H7 0.9500
C8 C9 1.410(3)
C8 H8 0.9500
C9 N2 1.350(3)
C9 C43 1.492(3)
C10 C15 1.387(4)
C10 C11 1.409(4)
C11 C12 1.401(4)
C11 C16 1.482(5)
C12 C13 1.359(5)
C12 H12 0.9500
C13 C14 1.380(5)
C13 C17 1.521(4)
C14 C15 1.407(4)
C14 H14 0.9500
C15 C18 1.494(5)
C16 H16A 0.9800
C16 H16B 0.9800
C16 H16C 0.9800
C17 H17A 0.9800
C17 H17B 0.9800
C17 H17C 0.9800
C18 H18A 0.9800
C18 H18B 0.9800
C18 H18C 0.9800
C19 C20 1.409(3)
C19 C24 1.413(3)
C20 C21 1.395(3)
C20 C25 1.491(3)
C21 C22 1.392(3)
C21 H21 0.9500
C22 C23 1.398(3)
C22 C31 1.477(3)
C23 C24 1.384(3)
C23 H23 0.9500
C24 C37 1.492(3)
C25 C26 1.391(4)
C25 C30 1.395(3)
C26 C27 1.386(4)
C26 H26 0.9500
C27 C28 1.379(5)
C27 H27 0.9500
C28 C29 1.384(4)
C28 H28 0.9500
C29 C30 1.384(4)
C29 H29 0.9500
C30 H30 0.9500
C31 C36 1.391(4)
C31 C32 1.392(4)
C32 C33 1.387(4)
C32 H32 0.9500
C33 C34 1.375(5)
C33 H33 0.9500
C34 C35 1.381(5)
C34 H34 0.9500
C35 C36 1.394(4)
C35 H35 0.9500
C36 H36 0.9500
C37 C38 1.394(3)
C37 C42 1.396(3)
C38 C39 1.383(4)
C38 H38 0.9500
C39 C40 1.391(4)
C39 H39 0.9500
C40 C41 1.379(4)
C40 H40 0.9500
C41 C42 1.389(4)
C41 H41 0.9500
C42 H42 0.9500
C43 C48 1.402(3)
C43 C44 1.403(3)
C44 C45 1.390(3)
C44 C49 1.491(3)
C45 C46 1.384(4)
C45 H45 0.9500
C46 C47 1.390(3)
C46 C55 1.483(3)
C47 C48 1.398(3)
C47 H47 0.9500
C48 C61 1.491(3)
C49 C50 1.390(4)
C49 C54 1.395(4)
C50 C51 1.380(4)
C50 H50 0.9500
C51 C52 1.380(4)
C51 H51 0.9500
C52 C53 1.385(4)
C52 H52 0.9500
C53 C54 1.379(4)
C53 H53 0.9500
C54 H54 0.9500
C55 C56 1.382(4)
C55 C60 1.395(4)
C56 C57 1.385(4)
C56 H56 0.9500
C57 C58 1.379(5)
C57 H57 0.9500
C58 C59 1.382(5)
C58 H58 0.9500
C59 C60 1.391(4)
C59 H59 0.9500
C60 H60 0.9500
C61 C62 1.393(4)
C61 C66 1.394(4)
C62 C63 1.387(4)
C62 H62 0.9500
C63 C64 1.380(4)
C63 H63 0.9500
C64 C65 1.383(4)
C64 H64 0.9500
C65 C66 1.383(4)
C65 H65 0.9500
C66 H66 0.9500
C71 O1 1.424(3)
C71 C72 1.520(4)
C71 C73 1.522(4)
C71 C74 1.521(4)
C72 H72A 0.9800
C72 H72B 0.9800
C72 H72C 0.9800
C73 H73A 0.9800
C73 H73B 0.9800
C73 H73C 0.9800
C74 H74A 0.9800
C74 H74B 0.9800
C74 H74C 0.9800
C75 O2 1.425(3)
C75 C78 1.511(4)
C75 C76 1.516(4)
C75 C77 1.518(4)
C76 H76A 0.9800
C76 H76B 0.9800
C76 H76C 0.9800
C77 H77A 0.9800
C77 H77B 0.9800
C77 H77C 0.9800
C78 H78A 0.9800
C78 H78B 0.9800
C78 H78C 0.9800
N1 Fe1 2.0259(18)
N2 Fe1 2.0246(19)
O1 Fe1 1.7951(16)
O2 Fe1 1.7925(16)
C1S C2S 1.381(14)
C1S H1SA 0.9800
C1S H1SB 0.9800
C1S H1SC 0.9800
C2S C3S 1.384(14)
C2S H2SA 0.9900
C2S H2SB 0.9900
C3S C4S 1.413(14)
C3S H3SA 0.9900
C3S H3SB 0.9900
C4S C5S 1.427(15)
C4S H4SA 0.9900
C4S H4SB 0.9900
C5S H5SA 0.9800
C5S H5SB 0.9800
C5S H5SC 0.9800
C6S C7S 1.397(14)
C6S H6SA 0.9800
C6S H6SB 0.9800
C6S H6SC 0.9800
C7S C8S 1.441(13)
C7S H7SA 0.9900
C7S H7SB 0.9900
C8S C9S 1.381(12)
C8S H8SA 0.9900
C8S H8SB 0.9900
C9S C10S 1.393(13)
C9S H9SA 0.9900
C9S H9SB 0.9900
C10S H10A 0.9800
C10S H10B 0.9800
C10S H10C 0.9800
C11S C12S 1.399(16)
C11S H11A 0.9800
C11S H11B 0.9800
C11S H11C 0.9800
C12S C13S 1.412(15)
C12S H12A 0.9900
C12S H12B 0.9900
C13S C14S 1.402(15)
C13S H13A 0.9900
C13S H13B 0.9900
C14S C15S 1.376(14)
C14S H14A 0.9900
C14S H14B 0.9900
C15S H15A 0.9800
C15S H15B 0.9800
C15S H15C 0.9800

loop_
_geom_torsion_atom_site_label_1
_geom_torsion_atom_site_label_2
_geom_torsion_atom_site_label_3
_geom_torsion_atom_site_label_4
_geom_torsion
N1 C1 C2 C2AA 1.1(3)
C19 C1 C2 C2AA -172.1(2)
C1 C2 C2AA C4 -0.4(3)
C2 C2AA C4 C5 175.2(2)
C2 C2AA C4 N1 -0.5(3)
N1 C4 C5 C6 -2.5(4)
C2AA C4 C5 C6 -177.5(2)
N1 C4 C5 C10 172.5(2)
C2AA C4 C5 C10 -2.5(4)
C4 C5 C6 N2 0.1(4)
C10 C5 C6 N2 -174.9(2)
C4 C5 C6 C7 175.7(3)
C10 C5 C6 C7 0.7(4)
C5 C6 C7 C8 -176.2(2)
N2 C6 C7 C8 0.0(3)
C6 C7 C8 C9 0.5(3)
C7 C8 C9 N2 -0.9(3)
C7 C8 C9 C43 170.1(2)
C4 C5 C10 C15 91.9(3)
C6 C5 C10 C15 -92.5(3)
C4 C5 C10 C11 -89.0(3)
C6 C5 C10 C11 86.6(3)
C15 C10 C11 C12 1.6(4)
C5 C10 C11 C12 -177.6(2)
C15 C10 C11 C16 -178.8(3)
C5 C10 C11 C16 2.1(4)
C10 C11 C12 C13 -0.2(4)
C16 C11 C12 C13 -179.9(3)
C11 C12 C13 C14 -1.5(4)
C11 C12 C13 C17 177.0(3)
C12 C13 C14 C15 1.8(4)
C17 C13 C14 C15 -176.6(3)
C11 C10 C15 C14 -1.2(4)
C5 C10 C15 C14 177.8(2)
C11 C10 C15 C18 179.3(3)
C5 C10 C15 C18 -1.6(4)
C13 C14 C15 C10 -0.4(4)
C13 C14 C15 C18 179.0(3)
N1 C1 C19 C20 104.3(3)
C2 C1 C19 C20 -83.3(3)
N1 C1 C19 C24 -76.5(3)
C2 C1 C19 C24 95.9(3)
C24 C19 C20 C21 0.8(3)
C1 C19 C20 C21 179.9(2)
C24 C19 C20 C25 -178.8(2)
C1 C19 C20 C25 0.3(3)
C19 C20 C21 C22 0.1(3)
C25 C20 C21 C22 179.7(2)
C20 C21 C22 C23 -0.1(3)
C20 C21 C22 C31 -176.3(2)
C21 C22 C23 C24 -0.7(3)
C31 C22 C23 C24 175.4(2)
C22 C23 C24 C19 1.6(3)
C22 C23 C24 C37 -174.2(2)
C20 C19 C24 C23 -1.6(3)
C1 C19 C24 C23 179.2(2)
C20 C19 C24 C37 174.1(2)
C1 C19 C24 C37 -5.1(3)
C21 C20 C25 C26 -127.4(3)
C19 C20 C25 C26 52.2(3)
C21 C20 C25 C30 46.6(3)
C19 C20 C25 C30 -133.8(2)
C30 C25 C26 C27 1.1(4)
C20 C25 C26 C27 175.0(2)
C25 C26 C27 C28 -1.0(4)
C26 C27 C28 C29 -0.1(5)
C27 C28 C29 C30 1.2(5)
C28 C29 C30 C25 -1.1(4)
C26 C25 C30 C29 0.0(4)
C20 C25 C30 C29 -174.3(2)
C21 C22 C31 C36 138.5(3)
C23 C22 C31 C36 -37.5(3)
C21 C22 C31 C32 -38.2(3)
C23 C22 C31 C32 145.8(3)
C36 C31 C32 C33 -1.7(4)
C22 C31 C32 C33 175.0(3)
C31 C32 C33 C34 -0.2(5)
C32 C33 C34 C35 2.1(5)
C33 C34 C35 C36 -2.2(5)
C32 C31 C36 C35 1.6(4)
C22 C31 C36 C35 -175.1(2)
C34 C35 C36 C31 0.3(4)
C23 C24 C37 C38 110.5(3)
C19 C24 C37 C38 -65.3(3)
C23 C24 C37 C42 -64.5(3)
C19 C24 C37 C42 119.7(3)
C42 C37 C38 C39 -0.7(4)
C24 C37 C38 C39 -175.8(2)
C37 C38 C39 C40 0.9(4)
C38 C39 C40 C41 -0.4(4)
C39 C40 C41 C42 -0.4(4)
C40 C41 C42 C37 0.5(4)
C38 C37 C42 C41 0.0(4)
C24 C37 C42 C41 175.0(2)
N2 C9 C43 C48 -100.8(3)
C8 C9 C43 C48 89.3(3)
N2 C9 C43 C44 85.0(3)
C8 C9 C43 C44 -84.9(3)
C48 C43 C44 C45 5.0(4)
C9 C43 C44 C45 179.4(2)
C48 C43 C44 C49 -165.1(2)
C9 C43 C44 C49 9.3(3)
C43 C44 C45 C46 -1.5(4)
C49 C44 C45 C46 168.9(2)
C44 C45 C46 C47 -1.8(4)
C44 C45 C46 C55 -178.5(2)
C45 C46 C47 C48 1.6(4)
C55 C46 C47 C48 178.3(2)
C46 C47 C48 C43 1.9(4)
C46 C47 C48 C61 -173.1(2)
C44 C43 C48 C47 -5.2(3)
C9 C43 C48 C47 -179.2(2)
C44 C43 C48 C61 169.4(2)
C9 C43 C48 C61 -4.6(4)
C45 C44 C49 C50 122.9(3)
C43 C44 C49 C50 -66.9(3)
C45 C44 C49 C54 -58.9(3)
C43 C44 C49 C54 111.4(3)
C54 C49 C50 C51 -2.6(4)
C44 C49 C50 C51 175.6(2)
C49 C50 C51 C52 -0.4(4)
C50 C51 C52 C53 3.0(5)
C51 C52 C53 C54 -2.5(5)
C52 C53 C54 C49 -0.5(5)
C50 C49 C54 C53 3.1(4)
C44 C49 C54 C53 -175.3(3)
C45 C46 C55 C56 -35.8(4)
C47 C46 C55 C56 147.6(3)
C45 C46 C55 C60 142.2(3)
C47 C46 C55 C60 -34.4(4)
C60 C55 C56 C57 0.3(5)
C46 C55 C56 C57 178.3(3)
C55 C56 C57 C58 1.1(6)
C56 C57 C58 C59 -1.5(7)
C57 C58 C59 C60 0.6(6)
C58 C59 C60 C55 0.8(5)
C56 C55 C60 C59 -1.2(5)
C46 C55 C60 C59 -179.2(3)
C47 C48 C61 C62 -57.0(3)
C43 C48 C61 C62 128.2(3)
C47 C48 C61 C66 113.7(3)
C43 C48 C61 C66 -61.1(3)
C66 C61 C62 C63 -0.3(4)
C48 C61 C62 C63 170.6(2)
C61 C62 C63 C64 -1.0(4)
C62 C63 C64 C65 1.3(4)
C63 C64 C65 C66 -0.3(4)
C64 C65 C66 C61 -1.0(4)
C62 C61 C66 C65 1.2(4)
C48 C61 C66 C65 -169.6(2)
C2 C1 N1 C4 -1.4(3)
C19 C1 N1 C4 172.0(2)
C2 C1 N1 Fe1 162.04(17)
C19 C1 N1 Fe1 -24.5(3)
C5 C4 N1 C1 -174.5(2)
C2AA C4 N1 C1 1.2(3)
C5 C4 N1 Fe1 19.7(3)
C2AA C4 N1 Fe1 -164.58(16)
C8 C9 N2 C6 0.9(3)
C43 C9 N2 C6 -170.4(2)
C8 C9 N2 Fe1 -165.98(17)
C43 C9 N2 Fe1 22.7(3)
C5 C6 N2 C9 175.7(2)
C7 C6 N2 C9 -0.5(3)
C5 C6 N2 Fe1 -15.6(3)
C7 C6 N2 Fe1 168.12(16)
C72 C71 O1 Fe1 63.7(3)
C73 C71 O1 Fe1 -57.5(3)
C74 C71 O1 Fe1 -176.9(2)
C78 C75 O2 Fe1 71.5(3)
C76 C75 O2 Fe1 -168.0(2)
C77 C75 O2 Fe1 -49.8(3)
C75 O2 Fe1 O1 -1.3(2)
C75 O2 Fe1 N2 123.4(2)
C75 O2 Fe1 N1 -129.4(2)
C71 O1 Fe1 O2 -179.1(2)
C71 O1 Fe1 N2 52.4(2)
C71 O1 Fe1 N1 -49.7(3)
C9 N2 Fe1 O2 -51.6(2)
C6 N2 Fe1 O2 143.00(17)
C9 N2 Fe1 O1 75.9(2)
C6 N2 Fe1 O1 -89.46(18)
C9 N2 Fe1 N1 -170.3(2)
C6 N2 Fe1 N1 24.34(18)
C1 N1 Fe1 O2 52.4(2)
C4 N1 Fe1 O2 -145.88(16)
C1 N1 Fe1 O1 -76.8(2)
C4 N1 Fe1 O1 84.85(17)
C1 N1 Fe1 N2 172.2(2)
C4 N1 Fe1 N2 -26.14(17)
C1S C2S C3S C4S -125(5)
C2S C3S C4S C5S 179(3)
C6S C7S C8S C9S 168(2)
C7S C8S C9S C10S 164.3(19)
C11S C12S C13S C14S -167(4)
C12S C13S C14S C15S 178(6)
